data_8103590
loop_
_publ_author_name
'Schulte-Kellinghaus, M.'
'Kraemer, V.'

_publ_section_title
;
 Die Kristallstruktur des Antimon-Sulfid-Chlorids Sb4 S5 Cl2
;
_journal_name_full 'Zeitschrift fuer Kristallographie (149,1979-)'
_journal_page_first 47
_journal_page_last 56
_journal_volume 152
_journal_year 1980
_chemical_formula_sum 'Cl2 S5 Sb4'
_chemical_name_systematic 'Sb4 S5 Cl2'
_space_group_IT_number 62
_symmetry_space_group_name_Hall '-P 2ac 2n'
_symmetry_space_group_name_H-M 'P n m a'
_cell_angle_alpha 90
_cell_angle_beta 90
_cell_angle_gamma 90
_cell_formula_units_Z 4
_cell_length_a 10.63
_cell_length_b 9.489
_cell_length_c 11.143
_cell_volume 1123.973
_citation_journal_id_ASTM ZEKRDZ
_cod_data_source_file Schulte-Kellinghaus_ZEKRDZ_1980_211.cif
_cod_data_source_block Cl2S5Sb4
_cod_database_code 8103590

loop_
_symmetry_equiv_pos_as_xyz
x,y,z
-x+1/2,-y,z+1/2
x+1/2,-y+1/2,-z+1/2
-x,y+1/2,-z
-x,-y,-z
x-1/2,y,-z-1/2
-x-1/2,y-1/2,z-1/2
x,-y-1/2,z

loop_
_atom_site_label
_atom_site_type_symbol
_atom_site_fract_x
_atom_site_fract_y
_atom_site_fract_z
_atom_site_occupancy
_atom_site_U_iso_or_equiv
S2 S-2 0.3213 0.0509 0.0106 1 0.0
Cl2 Cl-1 0.2744 0.25 0.7592 1 0.0
Sb1 Sb+3 0.275 0.4639 0.3245 1 0.0
S3 S-2 0.3187 0.25 0.461 1 0.0
S1 S-2 0.4895 0.5538 0.3467 1 0.0
Cl1 Cl-1 0.0171 0.25 0.3333 1 0.0
Sb3 Sb+3 0.4522 0.75 0.4911 1 0.0
Sb2 Sb+3 0.4727 0.25 0.9454 1 0.0
